data_7125812
loop_
_publ_author_name
'Samala, Srinivas'
'Dutta, Ranjan'
'He, Qing'
'Park, Yeonju'
'Chandra, Brijesh'
'Lynch, Vincent M.'
'Jung, Young Mee'
'Sessler, Jonathan L.'
'Lee, Chang-Hee'

_publ_section_title
;
 A robust bis-rhodium(i) complex of \p-extended planar, anti-aromatic
 hexaphyrin[1.0.1.0.1.0].
;
_journal_issue 5
_journal_name_full 'Chemical communications (Cambridge, England)'
_journal_page_first 758
_journal_page_last 761
_journal_paper_doi 10.1039/c9cc09221h
_journal_volume 56
_journal_year 2020
_chemical_formula_moiety 'C67 H18.68 F15 N6 O4 Rh2'
_chemical_formula_sum 'C67 H18 F15 N6 O4 Rh2'
_chemical_formula_weight 1461.69
_space_group_crystal_system monoclinic
_space_group_IT_number 14
_space_group_name_Hall '-P 2yn'
_space_group_name_H-M_alt 'P 1 21/n 1'
_atom_sites_solution_hydrogens geom
_audit_creation_date 2019-08-16
_audit_creation_method
;
Olex2 1.2
(compiled 2018.05.29 svn.r3508 for OlexSys, GUI svn.r5506)
;
_audit_update_record
;
2019-08-17 deposited with the CCDC.	2019-12-09 downloaded from the CCDC.
;
_cell_angle_alpha 90
_cell_angle_beta 97.870(2)
_cell_angle_gamma 90
_cell_formula_units_Z 4
_cell_length_a 10.5064(2)
_cell_length_b 13.7489(2)
_cell_length_c 36.4349(8)
_cell_measurement_reflns_used 10707
_cell_measurement_temperature 99.9(3)
_cell_measurement_theta_max 75.4620
_cell_measurement_theta_min 3.1910
_cell_volume 5213.50(17)
_computing_cell_refinement 'CrysAlisPro 1.171.39.46 (Rigaku OD, 2018)'
_computing_data_collection 'CrysAlisPro 1.171.39.46 (Rigaku OD, 2018)'
_computing_data_reduction 'CrysAlisPro 1.171.39.46 (Rigaku OD, 2018)'
_computing_molecular_graphics 'Olex2 (Dolomanov et al., 2009)'
_computing_publication_material 'Olex2 (Dolomanov et al., 2009)'
_computing_structure_refinement 'ShelXL (Sheldrick, 2015)'
_diffrn_ambient_environment N~2~
_diffrn_ambient_temperature 99.9(3)
_diffrn_detector 'CCD plate'
_diffrn_detector_area_resol_mean 5.2940
_diffrn_detector_type AtlasS2
_diffrn_measured_fraction_theta_full 1.000
_diffrn_measured_fraction_theta_max 0.982
_diffrn_measurement_details
;
List of Runs (angles in degrees, time in seconds):

  # Type    Start    End  Width  t~exp~   \w     \q     \k     \f   Frames
#--------------------------------------------------------------------------
  1  \w   -111.00 -17.00   1.00   11.00    --  -41.59 -38.00  60.00   94
  2  \w    -87.00  -4.00   1.00   11.00    --  -41.59 125.00 -30.00   83
  3  \w    -65.00  26.00   1.00   11.00    --  -41.59  38.00-120.00   91
  4  \w    -67.00  31.00   1.00   11.00    --  -41.59  57.00 -30.00   98
  5  \w     58.00  92.00   1.00   11.00    --   41.59-125.00-150.00   34
  6  \w     42.00  72.00   1.00   35.00    --  112.00 -15.00-120.00   30
  7  \w     43.00 140.00   1.00   35.00    --  112.00 -30.00 -30.00   97
  8  \w     45.00  86.00   1.00   35.00    --  112.00 -94.00 -30.00   41
  9  \w     42.00 140.00   1.00   35.00    --  112.00 -77.00   0.00   98
 10  \w     64.00 117.00   1.00   35.00    --  112.00-125.00-180.00   53
 11  \w    100.00 173.00   1.00   35.00    --  112.00 125.00 -60.00   73
 12  \w     98.00 167.00   1.00   35.00    --  112.00  30.00-150.00   69
 13  \w     39.00 118.00   1.00   35.00    --  112.00-125.00  30.00   79
 14  \w     97.00 151.00   1.00   35.00    --  112.00 125.00  60.00   54
 15  \w     80.00 117.00   1.00   35.00    --  112.00-125.00 -90.00   37
 16  \w     94.00 178.00   1.00   35.00    --  112.00 125.00  30.00   84
 17  \w     45.00 110.00   1.00   35.00    --  112.00 -45.00 150.00   65
 18  \w     87.00 178.00   1.00   35.00    --  112.00  45.00 150.00   91
;
_diffrn_measurement_device 'four-circle diffractometer'
_diffrn_measurement_device_type 'SuperNova, Dual, Cu at home/near, AtlasS2'
_diffrn_measurement_method '\w scans'
_diffrn_orient_matrix_type 'CrysAlisPro convention (1999,Acta A55,543-557)'
_diffrn_orient_matrix_UB_11 0.0283426000
_diffrn_orient_matrix_UB_12 0.0516443000
_diffrn_orient_matrix_UB_13 -0.0004353000
_diffrn_orient_matrix_UB_21 0.0619897000
_diffrn_orient_matrix_UB_22 -0.0210768000
_diffrn_orient_matrix_UB_23 -0.0114846000
_diffrn_orient_matrix_UB_31 -0.0292299000
_diffrn_orient_matrix_UB_32 0.0054079000
_diffrn_orient_matrix_UB_33 -0.0411039000
_diffrn_radiation_monochromator mirror
_diffrn_radiation_probe x-ray
_diffrn_radiation_type CuK\a
_diffrn_radiation_wavelength 1.54184
_diffrn_reflns_av_R_equivalents 0.0599
_diffrn_reflns_av_unetI/netI 0.0538
_diffrn_reflns_Laue_measured_fraction_full 1.000
_diffrn_reflns_Laue_measured_fraction_max 0.982
_diffrn_reflns_limit_h_max 12
_diffrn_reflns_limit_h_min -12
_diffrn_reflns_limit_k_max 17
_diffrn_reflns_limit_k_min -17
_diffrn_reflns_limit_l_max 44
_diffrn_reflns_limit_l_min -35
_diffrn_reflns_number 37729
_diffrn_reflns_point_group_measured_fraction_full 1.000
_diffrn_reflns_point_group_measured_fraction_max 0.982
_diffrn_reflns_theta_full 67.684
_diffrn_reflns_theta_max 75.587
_diffrn_reflns_theta_min 3.440
_diffrn_source 'micro-focus sealed X-ray tube'
_diffrn_source_type 'SuperNova (Cu) X-ray Source'
_exptl_absorpt_coefficient_mu 6.165
_exptl_absorpt_correction_T_max 1.00000
_exptl_absorpt_correction_T_min 0.58525
_exptl_absorpt_correction_type multi-scan
_exptl_absorpt_process_details
;
CrysAlisPro 1.171.39.46 (Rigaku Oxford Diffraction, 2018)
Empirical absorption correction using spherical harmonics,
 implemented in SCALE3 ABSPACK scaling algorithm.
;
_exptl_crystal_colour brown
_exptl_crystal_density_diffrn 1.862
_exptl_crystal_description block
_exptl_crystal_F_000 2876
_exptl_crystal_size_max 0.088
_exptl_crystal_size_mid 0.056
_exptl_crystal_size_min 0.054
_refine_diff_density_max 2.295
_refine_diff_density_min -1.307
_refine_diff_density_rms 0.126
_refine_ls_extinction_method none
_refine_ls_goodness_of_fit_ref 1.153
_refine_ls_hydrogen_treatment constr
_refine_ls_matrix_type full
_refine_ls_number_parameters 1036
_refine_ls_number_reflns 10637
_refine_ls_number_restraints 1142
_refine_ls_restrained_S_all 2.889
_refine_ls_R_factor_all 0.1035
_refine_ls_R_factor_gt 0.0929
_refine_ls_shift/su_max 0.000
_refine_ls_shift/su_mean 0.000
_refine_ls_structure_factor_coef Fsqd
_refine_ls_weighting_details 'w=1/[\s^2^(Fo^2^)+(0.0754P)^2^+38.8196P] where P=(Fo^2^+2Fc^2^)/3'
_refine_ls_weighting_scheme calc
_refine_ls_wR_factor_gt 0.2224
_refine_ls_wR_factor_ref 0.2295
_reflns_Friedel_coverage 0.000
_reflns_number_gt 9259
_reflns_number_total 10637
_reflns_threshold_expression 'I > 2\s(I)'
_cod_data_source_file c9cc09221h2.cif
_cod_data_source_block BiRhcomplex3
_cod_depositor_comments 'Adding full bibliography for 7125812.cif.'
_cod_database_code 7125812
_shelx_shelxl_version_number 2017/1
_chemical_oxdiff_formula C80H60N8O8Rh2
_shelx_space_group_comment
;
The symmetry employed for this shelxl refinement is uniquely defined
by the following loop, which should always be used as a source of
symmetry information in preference to the above space-group names.
They are only intended as comments.
;
_reflns_odcompleteness_completeness 99.99
_reflns_odcompleteness_iscentric 1
_reflns_odcompleteness_theta 68.13
_olex2_refinement_description
;
1. Others
 Fixed Sof: H1(0.68) Rh1(0.68) Rh2(0.68) O1A(0.68) C1A(0.68) C2A(0.68)
 O2A(0.68) O3A(0.68) C3A(0.68) O4A(0.68) C4A(0.68) Rh3(0.32) Rh4(0.32)
 O5A(0.32) C5A(0.32) O6A(0.32) C6A(0.32) O7A(0.32) C7A(0.32) O8A(0.32)
 C8A(0.32) F6(0.58) F7(0.58) F8(0.58) F9(0.58) F10(0.58) C46(0.58) C47(0.58)
 C48(0.58) C49(0.58) C50(0.58) C51(0.58) F6A(0.42) F7A(0.42) F8A(0.42)
 F9A(0.42) F10A(0.42) C46A(0.42) C47A(0.42) C48A(0.42) C49A(0.42) C50A(0.42)
 C51A(0.42)
 Fixed Uiso: H2(0.046) H7(0.051) H11(0.049) H16(0.052) H20(0.055) H25(0.05)
 H29(0.047) H30(0.049) H31(0.052) H32(0.052) H41(0.052) H42(0.065) H43(0.06)
 H44(0.049) H53(0.05) H54(0.054) H55(0.047) H56(0.044) H1(0.061)
 Fixed X: H2(0.617209) H7(0.837006) H11(0.554847) H16(0.032502) H20(-0.152844)
 H25(0.144671) H29(0.8328) H30(1.029909) H31(1.109594) H32(0.985753)
 H41(0.46347) H42(0.35673) H43(0.174557) H44(0.09521) H53(-0.279634) H54(-
 0.374404) H55(-0.266996) H56(-0.068329) H1(0.416781)
 Fixed Y: H2(0.254423) H7(0.597353) H11(0.919196) H16(1.019397) H20(0.743892)
 H25(0.294788) H29(0.22672) H30(0.205734) H31(0.322865) H32(0.459749)
 H41(1.088924) H42(1.235283) H43(1.264834) H44(1.144768) H53(0.607672)
 H54(0.47968) H55(0.331433) H56(0.30946) H1(0.496261)
 Fixed Z: H2(0.413812) H7(0.297721) H11(0.259994) H16(0.351466) H20(0.433931)
 H25(0.454573) H29(0.395723) H30(0.375848) H31(0.338062) H32(0.319084)
 H41(0.25457) H42(0.245219) H43(0.274589) H44(0.308729) H53(0.457379)
 H54(0.485883) H55(0.495495) H56(0.476287) H1(0.384399)
;
_olex2_submission_special_instructions 'No special instructions were received'
_oxdiff_exptl_absorpt_empirical_details
;
Empirical correction (ABSPACK) includes:
- Absorption correction using spherical harmonics
- Frame scaling
- Detector area scaling
;
_oxdiff_exptl_absorpt_empirical_full_max 1.941
_oxdiff_exptl_absorpt_empirical_full_min 0.717

loop_
_space_group_symop_operation_xyz
'x, y, z'
'-x+1/2, y+1/2, -z+1/2'
'-x, -y, -z'
'x-1/2, -y-1/2, z-1/2'

loop_
_atom_site_label
_atom_site_type_symbol
_atom_site_fract_x
_atom_site_fract_y
_atom_site_fract_z
_atom_site_U_iso_or_equiv
_atom_site_adp_type
_atom_site_occupancy
_atom_site_site_symmetry_order
_atom_site_calc_flag
_atom_site_refinement_flags_posn
_atom_site_refinement_flags_adp
_atom_site_refinement_flags_occupancy
_atom_site_disorder_assembly
_atom_site_disorder_group
C1 C 0.4755(8) 0.3634(6) 0.4053(2) 0.0467(19) Uani 1 1 d . . . . .
C2 C 0.5919(7) 0.3155(5) 0.4030(2) 0.0385(16) Uani 1 1 d . . . . .
H2 H 0.617209 0.254423 0.413812 0.046 Uiso 1 1 calc R . . . .
C3 C 0.6635(7) 0.3728(5) 0.3821(2) 0.0342(14) Uani 1 1 d . . . . .
C4 C 0.5880(7) 0.4566(5) 0.3713(2) 0.0354(15) Uani 1 1 d . . . . .
C5 C 0.6306(7) 0.5242(5) 0.3473(2) 0.0345(15) Uani 1 1 d . . . . .
C6 C 0.7533(7) 0.5100(5) 0.3349(2) 0.0366(15) Uani 1 1 d . . . . .
C7 C 0.7655(8) 0.5862(6) 0.3106(2) 0.0422(17) Uani 1 1 d . . . . .
H7 H 0.837006 0.597353 0.297721 0.051 Uiso 1 1 calc R . . . .
C8 C 0.6543(8) 0.6439(6) 0.3081(2) 0.0424(17) Uani 1 1 d . . . . .
C9 C 0.6268(8) 0.7312(6) 0.2883(2) 0.0415(17) Uani 1 1 d . . . . .
C10 C 0.5264(8) 0.7956(5) 0.2931(2) 0.0405(17) Uani 1 1 d . . . . .
C11 C 0.5071(8) 0.8902(5) 0.2775(2) 0.0404(17) Uani 1 1 d . . . . .
H11 H 0.554847 0.919196 0.259994 0.049 Uiso 1 1 calc R . . . .
C12 C 0.4070(7) 0.9317(5) 0.2922(2) 0.0367(15) Uani 1 1 d . . . . .
C13 C 0.3645(7) 0.8580(5) 0.3158(2) 0.0365(15) Uani 1 1 d . . . . .
C14 C 0.2588(7) 0.8803(5) 0.3354(2) 0.0394(16) Uani 1 1 d . . . . .
C15 C 0.1918(7) 0.9709(5) 0.3280(2) 0.0395(16) Uani 1 1 d . . . . .
C16 C 0.0948(8) 0.9699(6) 0.3502(2) 0.0437(18) Uani 1 1 d . . . . .
H16 H 0.032502 1.019397 0.351466 0.052 Uiso 1 1 calc R . . . .
C17 C 0.1048(9) 0.8824(5) 0.3705(2) 0.0455(18) Uani 1 1 d . . . . .
C18 C 0.0194(8) 0.8470(5) 0.3942(3) 0.049(2) Uani 1 1 d D . . . .
C19 C 0.0158(9) 0.7526(6) 0.4082(3) 0.051(2) Uani 1 1 d . . . . .
C20 C -0.0807(8) 0.7109(6) 0.4268(2) 0.0458(18) Uani 1 1 d . . . . .
H20 H -0.152844 0.743892 0.433931 0.055 Uiso 1 1 calc R . . . .
C21 C -0.0520(7) 0.6154(5) 0.4326(2) 0.0381(16) Uani 1 1 d . . . . .
C22 C 0.0697(8) 0.6018(6) 0.4189(2) 0.0411(17) Uani 1 1 d . . . . .
C23 C 0.1316(7) 0.5098(5) 0.4236(2) 0.0373(16) Uani 1 1 d . . . . .
C24 C 0.0722(7) 0.4340(5) 0.4423(2) 0.0348(15) Uani 1 1 d . . . . .
C25 C 0.1560(7) 0.3567(6) 0.4439(2) 0.0421(17) Uani 1 1 d . . . . .
H25 H 0.144671 0.294788 0.454573 0.050 Uiso 1 1 calc R . . . .
C26 C 0.2627(8) 0.3870(6) 0.4266(2) 0.0457(19) Uani 1 1 d . . . . .
C27 C 0.3734(8) 0.3334(6) 0.4227(2) 0.049(2) Uani 1 1 d . . . . .
C28 C 0.7890(6) 0.3573(5) 0.36996(19) 0.0317(14) Uani 1 1 d . . . . .
C29 C 0.8638(7) 0.2745(5) 0.3803(2) 0.0389(16) Uani 1 1 d . . . . .
H29 H 0.832800 0.226720 0.395723 0.047 Uiso 1 1 calc R . . . .
C30 C 0.9804(7) 0.2621(6) 0.3686(2) 0.0412(17) Uani 1 1 d . . . . .
H30 H 1.029909 0.205734 0.375848 0.049 Uiso 1 1 calc R . . . .
C31 C 1.0277(8) 0.3315(6) 0.3459(2) 0.0436(17) Uani 1 1 d . . . . .
H31 H 1.109594 0.322865 0.338062 0.052 Uiso 1 1 calc R . . . .
C32 C 0.9543(8) 0.4132(6) 0.3349(2) 0.0435(17) Uani 1 1 d . . . . .
H32 H 0.985753 0.459749 0.319084 0.052 Uiso 1 1 calc R . . . .
C33 C 0.8339(7) 0.4277(5) 0.3468(2) 0.0351(15) Uani 1 1 d . . . . .
C34 C 0.7183(8) 0.7545(6) 0.2611(2) 0.0437(18) Uani 1 1 d . . . . .
C35 C 0.7247(7) 0.6953(6) 0.2310(2) 0.0427(17) Uani 1 1 d . . . . .
C36 C 0.8115(8) 0.7107(7) 0.2063(2) 0.050(2) Uani 1 1 d . . . . .
C37 C 0.8933(9) 0.7895(7) 0.2122(3) 0.054(2) Uani 1 1 d . . . . .
C38 C 0.8879(9) 0.8513(7) 0.2412(3) 0.058(2) Uani 1 1 d . . . . .
C39 C 0.8017(9) 0.8349(7) 0.2653(2) 0.051(2) Uani 1 1 d . . . . .
C40 C 0.3441(7) 1.0254(5) 0.2869(2) 0.0362(15) Uani 1 1 d . . . . .
C41 C 0.3880(8) 1.0995(6) 0.2657(2) 0.0433(17) Uani 1 1 d . . . . .
H41 H 0.463470 1.088924 0.254570 0.052 Uiso 1 1 calc R . . . .
C42 C 0.3260(9) 1.1867(6) 0.2604(3) 0.054(2) Uani 1 1 d . . . . .
H42 H 0.356730 1.235283 0.245219 0.065 Uiso 1 1 calc R . . . .
C43 C 0.2169(8) 1.2037(6) 0.2774(3) 0.050(2) Uani 1 1 d . . . . .
H43 H 0.174557 1.264834 0.274589 0.060 Uiso 1 1 calc R . . . .
C44 C 0.1714(7) 1.1330(5) 0.2981(2) 0.0409(16) Uani 1 1 d . . . . .
H44 H 0.095210 1.144768 0.308729 0.049 Uiso 1 1 calc R . . . .
C45 C 0.2333(7) 1.0435(5) 0.3041(2) 0.0365(15) Uani 1 1 d . . . . .
C52 C -0.1153(7) 0.5367(5) 0.4497(2) 0.0347(15) Uani 1 1 d . . . . .
C53 C -0.2356(8) 0.5474(6) 0.4612(2) 0.0413(17) Uani 1 1 d . . . . .
H53 H -0.279634 0.607672 0.457379 0.050 Uiso 1 1 calc R . . . .
C54 C -0.2923(8) 0.4713(6) 0.4782(2) 0.0452(18) Uani 1 1 d . . . . .
H54 H -0.374404 0.479680 0.485883 0.054 Uiso 1 1 calc R . . . .
C55 C -0.2286(7) 0.3833(6) 0.4837(2) 0.0395(16) Uani 1 1 d . . . . .
H55 H -0.266996 0.331433 0.495495 0.047 Uiso 1 1 calc R . . . .
C56 C -0.1108(7) 0.3703(5) 0.4724(2) 0.0368(15) Uani 1 1 d . . . . .
H56 H -0.068329 0.309460 0.476287 0.044 Uiso 1 1 calc R . . . .
C57 C -0.0521(7) 0.4464(5) 0.45513(19) 0.0334(14) Uani 1 1 d . . . . .
C58 C 0.3775(7) 0.2338(6) 0.4393(2) 0.0426(17) Uani 1 1 d . . . . .
C59 C 0.3900(9) 0.2181(7) 0.4769(3) 0.052(2) Uani 1 1 d . . . . .
C60 C 0.3826(10) 0.1258(7) 0.4919(3) 0.058(2) Uani 1 1 d . . . . .
C61 C 0.3645(9) 0.0476(7) 0.4689(3) 0.056(2) Uani 1 1 d . . . . .
C62 C 0.3567(9) 0.0595(7) 0.4319(3) 0.057(2) Uani 1 1 d . . . . .
C63 C 0.3616(8) 0.1526(7) 0.4173(3) 0.051(2) Uani 1 1 d . . . . .
N1 N 0.4773(7) 0.4516(5) 0.3863(2) 0.0505(18) Uani 1 1 d . . . . .
H1 H 0.416781 0.496261 0.384399 0.061 Uiso 0.68 1 calc R . P A 1
N2 N 0.5707(6) 0.6040(4) 0.33145(18) 0.0392(14) Uani 1 1 d . . . . .
N3 N 0.4341(7) 0.7770(4) 0.31625(19) 0.0411(14) Uani 1 1 d . . . . .
N4 N 0.2090(7) 0.8280(5) 0.3616(2) 0.0474(16) Uani 1 1 d . . . . .
N5 N 0.1094(7) 0.6841(5) 0.4046(2) 0.0475(16) Uani 1 1 d . . . . .
N6 N 0.2438(6) 0.4822(5) 0.4135(2) 0.0484(17) Uani 1 1 d . . . . .
Rh1 Rh 0.37057(7) 0.63248(5) 0.32418(2) 0.02907(19) Uani 0.68 1 d . . P B 1
Rh2 Rh 0.30648(8) 0.72130(5) 0.39908(2) 0.0356(2) Uani 0.68 1 d . . P B 1
O1A O 0.0866(12) 0.6615(9) 0.3149(4) 0.054(3) Uani 0.68 1 d . U P B 1
C1A C 0.1940(10) 0.6552(7) 0.3212(4) 0.041(2) Uani 0.68 1 d . U P B 1
C2A C 0.3268(18) 0.5073(14) 0.3141(4) 0.041(3) Uani 0.68 1 d . U P B 1
O2A O 0.2898(8) 0.4250(6) 0.3119(3) 0.055(2) Uani 0.68 1 d . U P B 1
O3A O 0.4431(9) 0.5917(7) 0.4572(3) 0.058(2) Uani 0.68 1 d . U P B 1
C3A C 0.3838(11) 0.6333(9) 0.4340(4) 0.047(3) Uani 0.68 1 d . U P B 1
O4A O 0.5749(8) 0.7941(8) 0.4015(3) 0.055(2) Uani 0.68 1 d . U P B 1
C4A C 0.4737(10) 0.7689(8) 0.3981(3) 0.038(2) Uani 0.68 1 d . U P B 1
Rh3 Rh 0.39565(14) 0.59122(10) 0.40858(4) 0.0254(3) Uani 0.32 1 d . . P C 2
Rh4 Rh 0.30126(17) 0.51884(13) 0.35963(5) 0.0399(4) Uani 0.32 1 d . . P C 2
O5A O 0.3122(16) 0.7666(11) 0.4498(5) 0.041(4) Uani 0.32 1 d . U P C 2
C5A C 0.332(2) 0.7041(17) 0.4317(6) 0.034(4) Uani 0.32 1 d . U P C 2
O6A O 0.6176(16) 0.7277(12) 0.4066(5) 0.041(3) Uani 0.32 1 d . U P C 2
C6A C 0.532(2) 0.6739(17) 0.4053(6) 0.035(4) Uani 0.32 1 d . U P C 2
O7A O 0.066(3) 0.6257(18) 0.3238(8) 0.051(5) Uani 0.32 1 d . U P C 2
C7A C 0.152(3) 0.587(2) 0.3389(8) 0.049(4) Uani 0.32 1 d . U P C 2
O8A O 0.366(2) 0.5114(18) 0.2821(7) 0.073(6) Uani 0.32 1 d . U P C 2
C8A C 0.326(4) 0.498(3) 0.3260(9) 0.037(5) Uani 0.32 1 d . U P C 2
F1 F 0.6472(5) 0.6185(3) 0.22527(14) 0.0512(11) Uani 1 1 d . . . . .
F2 F 0.8166(6) 0.6498(4) 0.17846(15) 0.0649(15) Uani 1 1 d . . . . .
F3 F 0.9806(6) 0.8046(5) 0.18854(17) 0.0761(18) Uani 1 1 d . . . . .
F4 F 0.9690(6) 0.9259(5) 0.24593(18) 0.0767(18) Uani 1 1 d . . . . .
F5 F 0.8029(6) 0.8952(4) 0.29401(16) 0.0664(15) Uani 1 1 d . . . . .
F6 F 0.0879(10) 0.9762(9) 0.4542(3) 0.072(4) Uani 0.58 1 d D U P D 1
F7 F -0.0692(12) 1.1011(6) 0.4798(2) 0.080(3) Uani 0.58 1 d D U P D 1
F8 F -0.3123(10) 1.1238(6) 0.4497(3) 0.069(3) Uani 0.58 1 d D U P D 1
F9 F -0.3980(9) 1.0111(8) 0.3895(3) 0.082(3) Uani 0.58 1 d D U P D 1
F10 F -0.2446(14) 0.8847(7) 0.3627(3) 0.077(4) Uani 0.58 1 d D U P D 1
C46 C -0.0686(9) 0.9212(6) 0.4063(3) 0.043(2) Uani 0.58 1 d D U P D 1
C47 C -0.0359(7) 0.9830(6) 0.4369(2) 0.046(2) Uani 0.58 1 d D U P D 1
C48 C -0.1102(9) 1.0442(5) 0.44984(18) 0.046(2) Uani 0.58 1 d D U P D 1
C49 C -0.2394(9) 1.0611(5) 0.4358(2) 0.046(2) Uani 0.58 1 d D U P D 1
C50 C -0.2730(7) 1.0001(6) 0.4053(2) 0.048(2) Uani 0.58 1 d D U P D 1
C51 C -0.1983(9) 0.9389(5) 0.3924(2) 0.048(2) Uani 0.58 1 d D U P D 1
F6A F 0.0640(13) 0.9981(13) 0.4434(4) 0.072(5) Uani 0.42 1 d D U P D 2
F7A F -0.1227(17) 1.1141(7) 0.4612(3) 0.078(4) Uani 0.42 1 d D U P D 2
F8A F -0.3618(13) 1.0914(8) 0.4291(4) 0.077(4) Uani 0.42 1 d D U P D 2
F9A F -0.4212(11) 0.9506(13) 0.3777(4) 0.089(5) Uani 0.42 1 d D U P D 2
F10A F -0.2369(18) 0.8347(9) 0.3596(3) 0.066(4) Uani 0.42 1 d D U P D 2
C46A C -0.0863(11) 0.9165(8) 0.4016(3) 0.044(3) Uani 0.42 1 d D U P D 2
C47A C -0.0585(9) 0.9857(9) 0.4267(3) 0.048(2) Uani 0.42 1 d D U P D 2
C48A C -0.1514(13) 1.0438(6) 0.4357(2) 0.049(3) Uani 0.42 1 d D U P D 2
C49A C -0.2709(11) 1.0318(7) 0.4194(3) 0.046(3) Uani 0.42 1 d D U P D 2
C50A C -0.2988(9) 0.9625(8) 0.3942(3) 0.049(3) Uani 0.42 1 d D U P D 2
C51A C -0.2063(13) 0.9048(7) 0.3853(3) 0.045(3) Uani 0.42 1 d D U P D 2
F11 F 0.4089(7) 0.2941(4) 0.49990(16) 0.0721(17) Uani 1 1 d . . . . .
F12 F 0.3922(7) 0.1156(5) 0.52846(17) 0.084(2) Uani 1 1 d . . . . .
F13 F 0.3559(6) -0.0414(4) 0.4834(2) 0.0786(19) Uani 1 1 d . . . . .
F14 F 0.3443(8) -0.0195(5) 0.4101(2) 0.089(2) Uani 1 1 d . . . . .
F15 F 0.3487(6) 0.1602(5) 0.38014(16) 0.0734(17) Uani 1 1 d . . . . .

loop_
_atom_site_aniso_label
_atom_site_aniso_U_11
_atom_site_aniso_U_22
_atom_site_aniso_U_33
_atom_site_aniso_U_23
_atom_site_aniso_U_13
_atom_site_aniso_U_12
C1 0.038(4) 0.047(4) 0.057(4) 0.020(4) 0.017(3) 0.007(3)
C2 0.032(3) 0.030(3) 0.055(4) 0.010(3) 0.009(3) 0.005(3)
C3 0.030(3) 0.029(3) 0.043(4) 0.005(3) 0.005(3) 0.003(3)
C4 0.025(3) 0.032(3) 0.050(4) 0.004(3) 0.010(3) 0.001(3)
C5 0.027(3) 0.030(3) 0.047(4) 0.004(3) 0.007(3) 0.004(3)
C6 0.030(3) 0.032(3) 0.048(4) 0.002(3) 0.008(3) 0.000(3)
C7 0.038(4) 0.037(4) 0.054(4) 0.006(3) 0.015(3) 0.000(3)
C8 0.043(4) 0.037(4) 0.051(4) 0.011(3) 0.016(3) 0.005(3)
C9 0.043(4) 0.039(4) 0.044(4) 0.007(3) 0.010(3) 0.000(3)
C10 0.048(4) 0.025(3) 0.050(4) 0.008(3) 0.012(3) 0.005(3)
C11 0.042(4) 0.033(4) 0.047(4) 0.008(3) 0.008(3) -0.003(3)
C12 0.037(4) 0.030(3) 0.042(4) 0.004(3) 0.003(3) -0.004(3)
C13 0.042(4) 0.025(3) 0.043(4) 0.002(3) 0.007(3) 0.003(3)
C14 0.040(4) 0.028(3) 0.052(4) 0.002(3) 0.010(3) -0.005(3)
C15 0.033(3) 0.030(3) 0.056(4) 0.001(3) 0.007(3) -0.002(3)
C16 0.042(4) 0.030(3) 0.061(4) 0.003(3) 0.011(3) 0.001(3)
C17 0.058(5) 0.023(3) 0.059(4) -0.001(3) 0.022(4) 0.000(3)
C18 0.056(5) 0.031(4) 0.064(5) 0.003(3) 0.019(4) -0.003(3)
C19 0.060(5) 0.033(4) 0.065(5) 0.001(3) 0.028(4) 0.002(3)
C20 0.048(4) 0.032(4) 0.061(5) 0.005(3) 0.021(4) 0.000(3)
C21 0.037(4) 0.032(3) 0.048(4) 0.003(3) 0.013(3) 0.000(3)
C22 0.043(4) 0.031(3) 0.051(4) -0.001(3) 0.012(3) -0.007(3)
C23 0.032(3) 0.036(4) 0.044(4) 0.009(3) 0.007(3) -0.004(3)
C24 0.030(3) 0.029(3) 0.045(4) 0.002(3) 0.004(3) 0.000(3)
C25 0.035(4) 0.044(4) 0.048(4) 0.012(3) 0.009(3) 0.002(3)
C26 0.035(4) 0.048(4) 0.056(4) 0.017(3) 0.014(3) 0.005(3)
C27 0.043(4) 0.047(4) 0.058(4) 0.020(4) 0.013(3) 0.008(3)
C28 0.029(3) 0.025(3) 0.041(3) -0.002(3) 0.003(3) 0.003(3)
C29 0.030(3) 0.034(3) 0.053(4) 0.002(3) 0.006(3) -0.002(3)
C30 0.031(3) 0.034(4) 0.058(4) -0.006(3) 0.005(3) 0.010(3)
C31 0.035(4) 0.038(4) 0.061(4) 0.003(3) 0.015(3) 0.002(3)
C32 0.039(4) 0.040(4) 0.055(4) 0.003(3) 0.015(3) 0.006(3)
C33 0.027(3) 0.032(3) 0.046(4) 0.000(3) 0.005(3) 0.003(3)
C34 0.044(4) 0.039(4) 0.049(4) 0.013(3) 0.011(3) 0.004(3)
C35 0.034(4) 0.041(4) 0.053(4) 0.013(3) 0.006(3) 0.006(3)
C36 0.045(4) 0.057(5) 0.051(4) 0.013(4) 0.012(3) 0.014(4)
C37 0.047(4) 0.064(5) 0.054(5) 0.024(4) 0.014(4) 0.003(4)
C38 0.052(5) 0.058(5) 0.063(5) 0.019(4) 0.007(4) -0.007(4)
C39 0.054(5) 0.048(4) 0.051(4) 0.010(4) 0.008(4) -0.006(4)
C40 0.035(3) 0.027(3) 0.044(4) 0.006(3) -0.001(3) -0.003(3)
C41 0.036(4) 0.034(4) 0.060(4) 0.008(3) 0.007(3) -0.002(3)
C42 0.055(5) 0.033(4) 0.073(5) 0.019(4) 0.008(4) -0.003(3)
C43 0.041(4) 0.033(4) 0.072(5) 0.009(4) -0.002(4) 0.007(3)
C44 0.034(4) 0.033(4) 0.054(4) 0.003(3) 0.002(3) 0.003(3)
C45 0.031(3) 0.032(3) 0.045(4) 0.002(3) 0.001(3) -0.003(3)
C52 0.036(4) 0.026(3) 0.043(4) -0.001(3) 0.008(3) -0.005(3)
C53 0.042(4) 0.032(3) 0.052(4) 0.002(3) 0.015(3) 0.007(3)
C54 0.037(4) 0.044(4) 0.057(4) 0.001(3) 0.015(3) -0.004(3)
C55 0.038(4) 0.037(4) 0.045(4) 0.006(3) 0.013(3) -0.003(3)
C56 0.038(4) 0.029(3) 0.044(4) 0.003(3) 0.008(3) -0.002(3)
C57 0.031(3) 0.032(3) 0.037(3) 0.003(3) 0.006(3) -0.005(3)
C58 0.031(3) 0.041(4) 0.058(4) 0.012(3) 0.011(3) 0.008(3)
C59 0.047(4) 0.052(5) 0.061(5) 0.013(4) 0.020(4) 0.016(4)
C60 0.058(5) 0.062(5) 0.058(5) 0.020(4) 0.022(4) 0.024(4)
C61 0.041(4) 0.052(5) 0.077(5) 0.026(4) 0.016(4) -0.001(4)
C62 0.044(4) 0.052(5) 0.074(5) 0.003(4) 0.003(4) -0.001(4)
C63 0.038(4) 0.059(5) 0.055(4) 0.011(4) 0.003(3) 0.004(4)
N1 0.037(3) 0.047(4) 0.071(4) 0.027(3) 0.018(3) 0.013(3)
N2 0.037(3) 0.029(3) 0.054(4) 0.011(3) 0.015(3) 0.010(2)
N3 0.050(4) 0.022(3) 0.053(4) 0.008(2) 0.016(3) 0.003(3)
N4 0.057(4) 0.027(3) 0.062(4) 0.003(3) 0.022(3) -0.001(3)
N5 0.053(4) 0.029(3) 0.067(4) -0.001(3) 0.030(3) -0.006(3)
N6 0.034(3) 0.047(4) 0.068(4) 0.022(3) 0.018(3) 0.003(3)
Rh1 0.0224(3) 0.0192(3) 0.0464(4) 0.0028(3) 0.0076(3) 0.0004(3)
Rh2 0.0293(4) 0.0255(4) 0.0526(5) 0.0037(3) 0.0079(3) 0.0018(3)
O1A 0.033(5) 0.055(7) 0.076(7) -0.006(6) 0.011(4) -0.008(5)
C1A 0.023(4) 0.019(4) 0.082(6) -0.003(4) 0.011(4) -0.002(3)
C2A 0.037(5) 0.049(6) 0.039(7) 0.005(6) 0.004(6) 0.011(4)
O2A 0.044(5) 0.025(4) 0.101(7) -0.015(4) 0.026(4) -0.010(3)
O3A 0.054(5) 0.047(5) 0.071(6) 0.019(4) 0.001(4) 0.007(4)
C3A 0.033(5) 0.047(5) 0.058(6) 0.018(5) -0.004(4) -0.007(4)
O4A 0.037(5) 0.062(6) 0.066(5) 0.000(5) 0.008(4) -0.008(4)
C4A 0.031(5) 0.036(5) 0.046(5) 0.001(4) 0.002(4) -0.001(4)
Rh3 0.0232(7) 0.0136(6) 0.0412(8) 0.0031(6) 0.0107(6) 0.0009(5)
Rh4 0.0348(9) 0.0296(8) 0.0557(10) 0.0060(7) 0.0079(7) 0.0031(7)
O5A 0.048(9) 0.031(7) 0.048(8) -0.016(7) 0.020(7) 0.001(7)
C5A 0.026(6) 0.040(7) 0.036(7) 0.009(6) 0.002(6) -0.004(6)
O6A 0.037(8) 0.027(7) 0.060(9) -0.003(7) 0.013(7) -0.005(6)
C6A 0.031(7) 0.033(7) 0.042(7) 0.004(6) 0.002(6) -0.005(6)
O7A 0.035(10) 0.047(12) 0.070(11) 0.003(9) 0.007(8) 0.013(9)
C7A 0.040(7) 0.043(7) 0.064(8) -0.001(6) 0.008(6) 0.007(6)
O8A 0.063(10) 0.068(10) 0.087(11) -0.005(9) 0.013(9) 0.022(9)
C8A 0.034(7) 0.044(8) 0.034(9) -0.002(8) 0.011(8) 0.004(6)
F1 0.049(3) 0.042(3) 0.065(3) -0.001(2) 0.015(2) 0.006(2)
F2 0.070(4) 0.069(4) 0.060(3) 0.009(3) 0.021(3) 0.021(3)
F3 0.067(4) 0.097(5) 0.069(4) 0.036(3) 0.030(3) 0.000(3)
F4 0.067(4) 0.075(4) 0.089(4) 0.023(3) 0.011(3) -0.026(3)
F5 0.078(4) 0.055(3) 0.067(3) 0.004(3) 0.009(3) -0.015(3)
F6 0.060(6) 0.072(8) 0.081(8) -0.015(6) 0.003(6) 0.004(6)
F7 0.107(9) 0.053(6) 0.083(8) -0.017(6) 0.029(6) 0.009(6)
F8 0.090(7) 0.046(5) 0.079(6) 0.018(5) 0.038(5) 0.036(5)
F9 0.065(6) 0.095(8) 0.090(7) 0.022(6) 0.023(6) 0.023(6)
F10 0.078(7) 0.081(9) 0.077(7) -0.021(7) 0.026(5) -0.011(8)
C46 0.043(4) 0.037(4) 0.052(4) 0.005(4) 0.010(4) 0.003(4)
C47 0.044(4) 0.040(4) 0.054(4) 0.003(4) 0.006(4) 0.003(4)
C48 0.049(4) 0.037(4) 0.053(4) 0.001(4) 0.009(4) 0.003(4)
C49 0.048(4) 0.038(4) 0.053(5) 0.003(4) 0.014(4) 0.008(4)
C50 0.049(4) 0.042(4) 0.053(4) 0.000(4) 0.008(4) 0.001(4)
C51 0.049(4) 0.042(4) 0.054(4) 0.002(4) 0.010(4) -0.002(4)
F6A 0.074(10) 0.064(9) 0.076(10) -0.005(8) 0.006(8) -0.007(8)
F7A 0.103(10) 0.060(7) 0.078(9) 0.008(7) 0.037(8) 0.022(7)
F8A 0.072(8) 0.057(7) 0.109(9) 0.016(7) 0.038(7) 0.032(6)
F9A 0.059(8) 0.107(11) 0.097(10) 0.021(9) -0.002(7) 0.016(9)
F10A 0.065(8) 0.076(10) 0.058(7) -0.005(7) 0.007(6) -0.020(9)
C46A 0.044(4) 0.037(4) 0.053(5) 0.004(4) 0.009(4) 0.000(4)
C47A 0.047(4) 0.042(4) 0.055(5) 0.003(4) 0.007(4) 0.001(4)
C48A 0.051(4) 0.039(4) 0.056(5) 0.006(4) 0.006(4) 0.004(4)
C49A 0.047(4) 0.037(4) 0.055(5) 0.002(4) 0.012(4) 0.007(4)
C50A 0.045(5) 0.047(5) 0.055(5) 0.004(5) 0.005(4) -0.001(5)
C51A 0.046(4) 0.041(5) 0.050(5) 0.001(4) 0.008(4) 0.000(4)
F11 0.100(5) 0.057(3) 0.062(3) 0.004(3) 0.022(3) 0.032(3)
F12 0.112(5) 0.080(4) 0.068(4) 0.034(3) 0.037(4) 0.037(4)
F13 0.072(4) 0.051(3) 0.116(5) 0.038(3) 0.025(4) 0.008(3)
F14 0.104(5) 0.051(3) 0.104(5) -0.008(3) -0.011(4) -0.008(3)
F15 0.083(4) 0.074(4) 0.059(3) 0.007(3) -0.006(3) -0.006(3)

loop_
_atom_type_symbol
_atom_type_description
_atom_type_scat_dispersion_real
_atom_type_scat_dispersion_imag
_atom_type_scat_source
C C 0.0181 0.0091 'International Tables Vol C Tables 4.2.6.8 and 6.1.1.4'
H H 0.0000 0.0000 'International Tables Vol C Tables 4.2.6.8 and 6.1.1.4'
N N 0.0311 0.0180 'International Tables Vol C Tables 4.2.6.8 and 6.1.1.4'
O O 0.0492 0.0322 'International Tables Vol C Tables 4.2.6.8 and 6.1.1.4'
Rh Rh 0.0927 3.6045 'International Tables Vol C Tables 4.2.6.8 and 6.1.1.4'
F F 0.0727 0.0534 'International Tables Vol C Tables 4.2.6.8 and 6.1.1.4'

loop_
_geom_angle_atom_site_label_1
_geom_angle_atom_site_label_2
_geom_angle_atom_site_label_3
_geom_angle
C27 C1 C2 128.8(7)
C27 C1 N1 123.4(7)
N1 C1 C2 107.8(7)
C1 C2 H2 126.0
C3 C2 C1 108.1(6)
C3 C2 H2 126.0
C2 C3 C4 106.7(6)
C2 C3 C28 131.5(6)
C4 C3 C28 121.7(6)
C5 C4 C3 119.9(6)
N1 C4 C3 108.9(6)
N1 C4 C5 131.1(7)
C4 C5 C6 119.2(6)
N2 C5 C4 129.6(7)
N2 C5 C6 111.2(6)
C5 C6 C33 121.8(7)
C7 C6 C5 105.3(6)
C7 C6 C33 132.9(7)
C6 C7 H7 125.8
C6 C7 C8 108.5(7)
C8 C7 H7 125.8
C7 C8 C9 128.6(7)
C7 C8 N2 108.8(6)
C9 C8 N2 122.5(7)
C8 C9 C34 114.4(7)
C10 C9 C8 125.2(7)
C10 C9 C34 120.3(7)
C9 C10 C11 126.4(7)
N3 C10 C9 123.8(6)
N3 C10 C11 109.8(7)
C10 C11 H11 126.3
C12 C11 C10 107.3(7)
C12 C11 H11 126.3
C11 C12 C13 105.0(6)
C11 C12 C40 132.7(7)
C13 C12 C40 122.2(7)
C14 C13 C12 118.2(6)
N3 C13 C12 112.5(7)
N3 C13 C14 129.3(7)
C13 C14 C15 118.8(7)
N4 C14 C13 129.7(7)
N4 C14 C15 111.5(7)
C16 C15 C14 105.1(7)
C16 C15 C45 132.2(7)
C45 C15 C14 122.5(7)
C15 C16 H16 126.1
C15 C16 C17 107.9(7)
C17 C16 H16 126.1
C16 C17 C18 127.3(8)
N4 C17 C16 109.8(7)
N4 C17 C18 122.6(7)
C17 C18 C46 114.7(7)
C17 C18 C46A 115.6(7)
C19 C18 C17 126.4(7)
C19 C18 C46 118.8(7)
C19 C18 C46A 117.6(8)
C18 C19 C20 127.5(8)
N5 C19 C18 123.0(7)
N5 C19 C20 109.5(7)
C19 C20 H20 126.0
C21 C20 C19 108.0(7)
C21 C20 H20 126.0
C20 C21 C22 105.0(7)
C20 C21 C52 133.0(7)
C22 C21 C52 121.9(7)
C23 C22 C21 119.0(7)
N5 C22 C21 111.2(7)
N5 C22 C23 129.6(7)
C22 C23 C24 118.8(7)
N6 C23 C22 128.8(7)
N6 C23 C24 112.4(7)
C23 C24 C57 122.4(6)
C25 C24 C23 105.3(6)
C25 C24 C57 132.4(7)
C24 C25 H25 126.4
C24 C25 C26 107.1(7)
C26 C25 H25 126.4
C27 C26 C25 127.4(8)
N6 C26 C25 110.0(7)
N6 C26 C27 122.7(7)
C1 C27 C26 126.6(8)
C1 C27 C58 118.5(7)
C26 C27 C58 114.8(7)
C29 C28 C3 122.0(6)
C29 C28 C33 119.8(6)
C33 C28 C3 118.1(6)
C28 C29 H29 119.6
C30 C29 C28 120.7(7)
C30 C29 H29 119.6
C29 C30 H30 119.7
C29 C30 C31 120.5(7)
C31 C30 H30 119.7
C30 C31 H31 120.2
C32 C31 C30 119.6(7)
C32 C31 H31 120.2
C31 C32 H32 119.6
C31 C32 C33 120.8(7)
C33 C32 H32 119.6
C28 C33 C6 119.2(6)
C32 C33 C6 122.3(7)
C32 C33 C28 118.5(7)
C35 C34 C9 120.2(8)
C35 C34 C39 116.9(8)
C39 C34 C9 122.8(8)
C34 C35 C36 122.5(8)
F1 C35 C34 119.9(7)
F1 C35 C36 117.6(8)
C37 C36 C35 118.1(9)
F2 C36 C35 120.1(9)
F2 C36 C37 121.8(8)
C38 C37 C36 121.2(8)
F3 C37 C36 118.7(9)
F3 C37 C38 120.0(9)
C37 C38 C39 119.9(9)
F4 C38 C37 119.1(9)
F4 C38 C39 121.0(10)
C38 C39 C34 121.4(9)
F5 C39 C34 120.8(8)
F5 C39 C38 117.8(8)
C41 C40 C12 123.0(7)
C41 C40 C45 118.1(7)
C45 C40 C12 119.0(7)
C40 C41 H41 118.9
C42 C41 C40 122.2(8)
C42 C41 H41 118.9
C41 C42 H42 120.4
C41 C42 C43 119.2(8)
C43 C42 H42 120.4
C42 C43 H43 120.0
C44 C43 C42 120.1(8)
C44 C43 H43 120.0
C43 C44 H44 119.1
C43 C44 C45 121.8(8)
C45 C44 H44 119.1
C40 C45 C15 118.9(7)
C44 C45 C15 122.4(7)
C44 C45 C40 118.6(7)
C53 C52 C21 122.5(7)
C53 C52 C57 118.8(6)
C57 C52 C21 118.8(6)
C52 C53 H53 119.5
C54 C53 C52 121.1(7)
C54 C53 H53 119.5
C53 C54 H54 120.2
C55 C54 C53 119.7(7)
C55 C54 H54 120.2
C54 C55 H55 119.7
C56 C55 C54 120.6(7)
C56 C55 H55 119.7
C55 C56 H56 119.7
C55 C56 C57 120.6(7)
C57 C56 H56 119.7
C52 C57 C24 119.0(6)
C56 C57 C24 121.6(7)
C56 C57 C52 119.4(7)
C59 C58 C27 122.6(8)
C63 C58 C27 121.1(8)
C63 C58 C59 116.3(8)
C58 C59 C60 122.2(9)
F11 C59 C58 119.2(8)
F11 C59 C60 118.7(8)
C61 C60 C59 119.4(9)
F12 C60 C59 119.3(10)
F12 C60 C61 121.3(9)
C62 C61 C60 120.3(9)
F13 C61 C60 119.3(9)
F13 C61 C62 120.4(10)
C61 C62 C63 119.6(10)
F14 C62 C61 118.8(9)
F14 C62 C63 121.6(9)
C58 C63 C62 122.2(9)
F15 C63 C58 120.8(8)
F15 C63 C62 117.0(9)
C1 N1 H1 125.8
C1 N1 Rh3 121.2(6)
C1 N1 Rh4 121.4(5)
C4 N1 C1 108.4(6)
C4 N1 H1 125.8
C4 N1 Rh3 118.9(5)
C4 N1 Rh4 121.6(5)
Rh4 N1 Rh3 57.74(18)
C5 N2 C8 106.2(6)
C5 N2 Rh1 126.7(5)
C8 N2 Rh1 122.7(5)
C10 N3 Rh1 120.8(5)
C13 N3 C10 105.4(6)
C13 N3 Rh1 126.9(5)
C14 N4 C17 105.6(6)
C14 N4 Rh2 127.5(6)
C17 N4 Rh2 122.2(5)
C19 N5 Rh2 123.3(5)
C22 N5 C19 106.1(7)
C22 N5 Rh2 126.1(6)
C23 N6 C26 105.2(6)
C23 N6 Rh3 120.2(6)
C23 N6 Rh4 122.8(5)
C26 N6 Rh3 126.2(5)
C26 N6 Rh4 118.5(6)
Rh4 N6 Rh3 58.75(17)
N2 Rh1 N3 82.2(3)
N2 Rh1 Rh2 106.85(19)
N3 Rh1 Rh2 82.17(18)
C1A Rh1 N2 176.1(4)
C1A Rh1 N3 99.4(4)
C1A Rh1 Rh2 70.0(4)
C2A Rh1 N2 94.0(6)
C2A Rh1 N3 159.7(5)
C2A Rh1 Rh2 117.8(5)
C2A Rh1 C1A 85.6(7)
N4 Rh2 N5 81.0(3)
N4 Rh2 Rh1 81.64(19)
N5 Rh2 Rh1 108.06(19)
C3A Rh2 N4 175.8(5)
C3A Rh2 N5 96.6(4)
C3A Rh2 Rh1 102.5(5)
C3A Rh2 C4A 85.3(5)
C4A Rh2 N4 96.6(4)
C4A Rh2 N5 172.1(4)
C4A Rh2 Rh1 78.9(3)
O1A C1A Rh1 170.4(12)
O2A C2A Rh1 170.9(14)
O3A C3A Rh2 169.1(11)
O4A C4A Rh2 172.3(11)
N6 Rh3 N1 76.8(3)
Rh4 Rh3 N1 58.3(2)
Rh4 Rh3 N6 60.1(2)
C5A Rh3 N1 174.9(7)
C5A Rh3 N6 102.2(7)
C5A Rh3 Rh4 125.7(6)
C6A Rh3 N1 99.4(8)
C6A Rh3 N6 175.4(7)
C6A Rh3 Rh4 120.2(7)
C6A Rh3 C5A 81.4(10)
N1 Rh4 N6 79.9(3)
Rh3 Rh4 N1 63.9(2)
Rh3 Rh4 N6 61.2(2)
C7A Rh4 N1 175.1(9)
C7A Rh4 N6 99.1(9)
C7A Rh4 Rh3 111.4(9)
C8A Rh4 N1 93.4(18)
C8A Rh4 N6 153.9(18)
C8A Rh4 Rh3 137.6(18)
C8A Rh4 C7A 90(2)
O5A C5A Rh3 168(2)
O6A C6A Rh3 174(2)
O7A C7A Rh4 175(3)
Rh4 C8A O8A 161(3)
C47 C46 C18 123.7(9)
C47 C46 C51 107.4(4)
C51 C46 C18 128.7(9)
F6 C47 C46 116.0(10)
C48 C47 F6 117.6(10)
C48 C47 C46 126.4(4)
F7 C48 C49 112.3(9)
C47 C48 F7 122.0(9)
C47 C48 C49 125.7(4)
F8 C49 C48 124.1(10)
F8 C49 C50 127.4(10)
C50 C49 C48 108.4(4)
F9 C50 C49 113.1(9)
C51 C50 F9 121.3(9)
C51 C50 C49 125.7(4)
F10 C51 C46 114.6(10)
C50 C51 F10 119.0(10)
C50 C51 C46 126.4(4)
C47A C46A C18 118.4(11)
C47A C46A C51A 120.1(4)
C51A C46A C18 121.3(11)
C46A C47A F6A 120.5(14)
C46A C47A C48A 119.9(4)
C48A C47A F6A 119.6(14)
C47A C48A F7A 119.8(13)
C49A C48A F7A 120.5(13)
C49A C48A C47A 119.8(4)
C48A C49A F8A 118.2(13)
C48A C49A C50A 120.3(4)
C50A C49A F8A 121.5(13)
C49A C50A F9A 120.0(14)
C49A C50A C51A 119.9(4)
C51A C50A F9A 120.1(14)
C46A C51A F10A 121.1(13)
C46A C51A C50A 120.0(4)
C50A C51A F10A 118.9(13)

loop_
_geom_bond_atom_site_label_1
_geom_bond_atom_site_label_2
_geom_bond_distance
C1 C2 1.401(10)
C1 C27 1.382(11)
C1 N1 1.399(10)
C2 H2 0.9500
C2 C3 1.386(10)
C3 C4 1.424(10)
C3 C28 1.463(10)
C4 C5 1.392(10)
C4 N1 1.352(9)
C5 C6 1.435(10)
C5 N2 1.354(9)
C6 C7 1.389(10)
C6 C33 1.444(10)
C7 H7 0.9500
C7 C8 1.405(11)
C8 C9 1.410(11)
C8 N2 1.414(9)
C9 C10 1.407(11)
C9 C34 1.506(11)
C10 C11 1.423(10)
C10 N3 1.393(10)
C11 H11 0.9500
C11 C12 1.370(11)
C12 C13 1.437(10)
C12 C40 1.449(10)
C13 C14 1.434(11)
C13 N3 1.332(9)
C14 C15 1.439(10)
C14 N4 1.354(10)
C15 C16 1.385(11)
C15 C45 1.431(10)
C16 H16 0.9500
C16 C17 1.409(11)
C17 C18 1.416(11)
C17 N4 1.399(11)
C18 C19 1.397(11)
C18 C46 1.483(8)
C18 C46A 1.517(8)
C19 C20 1.415(11)
C19 N5 1.382(11)
C20 H20 0.9500
C20 C21 1.357(11)
C21 C22 1.447(11)
C21 C52 1.455(10)
C22 C23 1.421(11)
C22 N5 1.336(10)
C23 C24 1.435(10)
C23 N6 1.336(10)
C24 C25 1.376(10)
C24 C57 1.455(10)
C25 H25 0.9500
C25 C26 1.422(11)
C26 C27 1.401(11)
C26 N6 1.398(10)
C27 C58 1.494(11)
C28 C29 1.405(10)
C28 C33 1.407(10)
C29 H29 0.9500
C29 C30 1.363(10)
C30 H30 0.9500
C30 C31 1.397(11)
C31 H31 0.9500
C31 C32 1.391(11)
C32 H32 0.9500
C32 C33 1.406(10)
C34 C35 1.376(12)
C34 C39 1.405(12)
C35 C36 1.383(11)
C35 F1 1.332(10)
C36 C37 1.382(14)
C36 F2 1.322(11)
C37 C38 1.362(15)
C37 F3 1.359(10)
C38 C39 1.363(13)
C38 F4 1.331(11)
C39 F5 1.335(11)
C40 C41 1.395(10)
C40 C45 1.417(11)
C41 H41 0.9500
C41 C42 1.366(12)
C42 H42 0.9500
C42 C43 1.397(13)
C43 H43 0.9500
C43 C44 1.355(12)
C44 H44 0.9500
C44 C45 1.396(10)
C52 C53 1.393(10)
C52 C57 1.409(10)
C53 H53 0.9500
C53 C54 1.390(11)
C54 H54 0.9500
C54 C55 1.385(11)
C55 H55 0.9500
C55 C56 1.369(10)
C56 H56 0.9500
C56 C57 1.406(10)
C58 C59 1.376(12)
C58 C63 1.372(13)
C59 C60 1.388(13)
C59 F11 1.338(11)
C60 C61 1.360(15)
C60 F12 1.330(11)
C61 C62 1.349(14)
C61 F13 1.342(10)
C62 C63 1.390(13)
C62 F14 1.342(12)
C63 F15 1.345(11)
N1 H1 0.8800
N1 Rh3 2.296(8)
N1 Rh4 2.175(7)
N2 Rh1 2.120(6)
N3 Rh1 2.128(6)
N4 Rh2 2.164(7)
N5 Rh2 2.169(7)
N6 Rh3 2.214(7)
N6 Rh4 2.191(7)
Rh1 Rh2 3.1454(11)
Rh1 C1A 1.870(10)
Rh1 C2A 1.806(19)
Rh2 C3A 1.861(12)
Rh2 C4A 1.880(11)
O1A C1A 1.124(17)
C2A O2A 1.20(2)
O3A C3A 1.133(14)
O4A C4A 1.108(14)
Rh3 Rh4 2.161(3)
Rh3 C5A 1.93(2)
Rh3 C6A 1.84(2)
Rh4 C7A 1.89(3)
Rh4 C8A 1.32(3)
O5A C5A 1.12(3)
O6A C6A 1.16(3)
O7A C7A 1.13(4)
O8A C8A 1.72(4)
F6 C47 1.368(9)
F7 C48 1.366(8)
F8 C49 1.300(8)
F9 C50 1.368(9)
F10 C51 1.350(9)
C46 C47 1.406(8)
C46 C51 1.407(8)
C47 C48 1.282(7)
C48 C49 1.402(8)
C49 C50 1.399(8)
C50 C51 1.283(8)
F6A C47A 1.357(10)
F7A C48A 1.348(9)
F8A C49A 1.341(9)
F9A C50A 1.353(9)
F10A C51A 1.351(9)
C46A C47A 1.324(8)
C46A C51A 1.327(8)
C47A C48A 1.336(8)
C48A C49A 1.324(8)
C49A C50A 1.328(8)
C50A C51A 1.328(8)

loop_
_geom_torsion_atom_site_label_1
_geom_torsion_atom_site_label_2
_geom_torsion_atom_site_label_3
_geom_torsion_atom_site_label_4
_geom_torsion
C1 C2 C3 C4 -0.6(9)
C1 C2 C3 C28 -177.7(8)
C1 C27 C58 C59 111.6(10)
C1 C27 C58 C63 -72.1(12)
C2 C1 C27 C26 175.0(10)
C2 C1 C27 C58 -5.4(16)
C2 C1 N1 C4 2.5(10)
C2 C1 N1 Rh3 -140.4(6)
C2 C1 N1 Rh4 150.7(6)
C2 C3 C4 C5 -174.5(7)
C2 C3 C4 N1 2.2(9)
C2 C3 C28 C29 -2.9(13)
C2 C3 C28 C33 176.3(8)
C3 C4 C5 C6 -2.5(11)
C3 C4 C5 N2 174.6(8)
C3 C4 N1 C1 -2.9(10)
C3 C4 N1 Rh3 141.0(5)
C3 C4 N1 Rh4 -151.1(6)
C3 C28 C29 C30 180.0(7)
C3 C28 C33 C6 -2.3(10)
C3 C28 C33 C32 -179.7(7)
C4 C3 C28 C29 -179.7(7)
C4 C3 C28 C33 -0.4(11)
C4 C5 C6 C7 177.8(7)
C4 C5 C6 C33 -0.2(11)
C4 C5 N2 C8 -177.2(8)
C4 C5 N2 Rh1 -20.4(12)
C5 C4 N1 C1 173.3(9)
C5 C4 N1 Rh3 -42.7(12)
C5 C4 N1 Rh4 25.2(13)
C5 C6 C7 C8 -0.3(9)
C5 C6 C33 C28 2.7(11)
C5 C6 C33 C32 -180.0(7)
C6 C5 N2 C8 0.0(9)
C6 C5 N2 Rh1 156.9(5)
C6 C7 C8 C9 176.6(9)
C6 C7 C8 N2 0.4(10)
C7 C6 C33 C28 -174.7(8)
C7 C6 C33 C32 2.6(14)
C7 C8 C9 C10 -165.9(9)
C7 C8 C9 C34 12.1(13)
C7 C8 N2 C5 -0.2(9)
C7 C8 N2 Rh1 -158.3(6)
C8 C9 C10 C11 170.6(8)
C8 C9 C10 N3 -5.5(14)
C8 C9 C34 C35 65.0(10)
C8 C9 C34 C39 -113.8(9)
C9 C8 N2 C5 -176.7(8)
C9 C8 N2 Rh1 25.2(11)
C9 C10 C11 C12 -173.7(8)
C9 C10 N3 C13 174.5(8)
C9 C10 N3 Rh1 -32.8(11)
C9 C34 C35 C36 -176.6(7)
C9 C34 C35 F1 1.9(11)
C9 C34 C39 C38 176.6(8)
C9 C34 C39 F5 -0.3(13)
C10 C9 C34 C35 -116.9(9)
C10 C9 C34 C39 64.3(12)
C10 C11 C12 C13 -2.3(9)
C10 C11 C12 C40 -179.8(8)
C11 C10 N3 C13 -2.2(9)
C11 C10 N3 Rh1 150.6(6)
C11 C12 C13 C14 -180.0(7)
C11 C12 C13 N3 1.0(9)
C11 C12 C40 C41 -6.2(14)
C11 C12 C40 C45 174.2(8)
C12 C13 C14 C15 6.2(11)
C12 C13 C14 N4 -173.1(8)
C12 C13 N3 C10 0.7(9)
C12 C13 N3 Rh1 -149.7(5)
C12 C40 C41 C42 178.7(8)
C12 C40 C45 C15 3.8(11)
C12 C40 C45 C44 -178.4(7)
C13 C12 C40 C41 176.6(7)
C13 C12 C40 C45 -3.0(11)
C13 C14 C15 C16 178.6(7)
C13 C14 C15 C45 -5.5(12)
C13 C14 N4 C17 -178.3(8)
C13 C14 N4 Rh2 25.9(13)
C14 C13 N3 C10 -178.2(8)
C14 C13 N3 Rh1 31.3(12)
C14 C15 C16 C17 0.8(9)
C14 C15 C45 C40 0.4(12)
C14 C15 C45 C44 -177.3(7)
C15 C14 N4 C17 2.4(10)
C15 C14 N4 Rh2 -153.4(6)
C15 C16 C17 C18 -174.3(9)
C15 C16 C17 N4 0.6(10)
C16 C15 C45 C40 175.0(8)
C16 C15 C45 C44 -2.6(14)
C16 C17 C18 C19 166.2(10)
C16 C17 C18 C46 -17.1(14)
C16 C17 C18 C46A -7.0(15)
C16 C17 N4 C14 -1.8(10)
C16 C17 N4 Rh2 155.5(6)
C17 C18 C19 C20 -168.6(10)
C17 C18 C19 N5 9.6(16)
C17 C18 C46 C47 -85.4(9)
C17 C18 C46 C51 100.1(9)
C17 C18 C46A C47A -80.6(9)
C17 C18 C46A C51A 104.1(9)
C18 C17 N4 C14 173.4(9)
C18 C17 N4 Rh2 -29.3(12)
C18 C19 C20 C21 174.6(10)
C18 C19 N5 C22 -175.9(9)
C18 C19 N5 Rh2 26.8(13)
C18 C46 C47 F6 4.5(7)
C18 C46 C47 C48 -175.5(7)
C18 C46 C51 F10 -4.8(8)
C18 C46 C51 C50 175.2(7)
C18 C46A C47A F6A 4.6(8)
C18 C46A C47A C48A -175.3(8)
C18 C46A C51A F10A -4.8(8)
C18 C46A C51A C50A 175.2(8)
C19 C18 C46 C47 91.6(10)
C19 C18 C46 C51 -82.9(10)
C19 C18 C46A C47A 105.6(9)
C19 C18 C46A C51A -69.8(11)
C19 C20 C21 C22 3.4(10)
C19 C20 C21 C52 -179.3(9)
C20 C19 N5 C22 2.6(11)
C20 C19 N5 Rh2 -154.7(6)
C20 C21 C22 C23 175.4(8)
C20 C21 C22 N5 -1.9(10)
C20 C21 C52 C53 6.6(14)
C20 C21 C52 C57 -173.0(9)
C21 C22 C23 C24 -1.2(11)
C21 C22 C23 N6 -179.1(8)
C21 C22 N5 C19 -0.5(10)
C21 C22 N5 Rh2 156.0(6)
C21 C52 C53 C54 -178.7(8)
C21 C52 C57 C24 -2.0(10)
C21 C52 C57 C56 178.5(7)
C22 C21 C52 C53 -176.5(8)
C22 C21 C52 C57 3.9(11)
C22 C23 C24 C25 -177.4(7)
C22 C23 C24 C57 3.1(11)
C22 C23 N6 C26 176.4(8)
C22 C23 N6 Rh3 26.3(12)
C22 C23 N6 Rh4 -43.9(12)
C23 C22 N5 C19 -177.4(9)
C23 C22 N5 Rh2 -20.9(13)
C23 C24 C25 C26 0.3(9)
C23 C24 C57 C52 -1.5(11)
C23 C24 C57 C56 178.0(7)
C24 C23 N6 C26 -1.6(10)
C24 C23 N6 Rh3 -151.7(5)
C24 C23 N6 Rh4 138.1(6)
C24 C25 C26 C27 178.0(9)
C24 C25 C26 N6 -1.3(10)
C25 C24 C57 C52 179.2(8)
C25 C24 C57 C56 -1.4(13)
C25 C26 C27 C1 178.9(9)
C25 C26 C27 C58 -0.6(14)
C25 C26 N6 C23 1.8(10)
C25 C26 N6 Rh3 149.5(6)
C25 C26 N6 Rh4 -140.0(6)
C26 C27 C58 C59 -68.8(11)
C26 C27 C58 C63 107.5(10)
C27 C1 C2 C3 178.8(10)
C27 C1 N1 C4 -177.4(9)
C27 C1 N1 Rh3 39.7(12)
C27 C1 N1 Rh4 -29.2(13)
C27 C26 N6 C23 -177.6(9)
C27 C26 N6 Rh3 -29.9(13)
C27 C26 N6 Rh4 40.6(12)
C27 C58 C59 C60 174.4(8)
C27 C58 C59 F11 -5.1(12)
C27 C58 C63 C62 -175.8(8)
C27 C58 C63 F15 3.6(12)
C28 C3 C4 C5 2.9(11)
C28 C3 C4 N1 179.7(7)
C28 C29 C30 C31 -0.1(12)
C29 C28 C33 C6 177.0(7)
C29 C28 C33 C32 -0.5(11)
C29 C30 C31 C32 -0.9(13)
C30 C31 C32 C33 1.2(13)
C31 C32 C33 C6 -177.8(8)
C31 C32 C33 C28 -0.5(12)
C33 C6 C7 C8 177.4(8)
C33 C28 C29 C30 0.8(11)
C34 C9 C10 C11 -7.3(13)
C34 C9 C10 N3 176.6(8)
C34 C35 C36 C37 -0.7(12)
C34 C35 C36 F2 177.8(7)
C35 C34 C39 C38 -2.2(13)
C35 C34 C39 F5 -179.1(8)
C35 C36 C37 C38 -0.9(13)
C35 C36 C37 F3 178.9(7)
C36 C37 C38 C39 1.0(14)
C36 C37 C38 F4 179.7(8)
C37 C38 C39 C34 0.6(14)
C37 C38 C39 F5 177.6(8)
C39 C34 C35 C36 2.2(12)
C39 C34 C35 F1 -179.3(7)
C40 C12 C13 C14 -2.1(11)
C40 C12 C13 N3 178.9(7)
C40 C41 C42 C43 1.7(14)
C41 C40 C45 C15 -175.8(7)
C41 C40 C45 C44 1.9(11)
C41 C42 C43 C44 -2.0(14)
C42 C43 C44 C45 2.4(13)
C43 C44 C45 C15 175.3(8)
C43 C44 C45 C40 -2.3(12)
C45 C15 C16 C17 -174.6(9)
C45 C40 C41 C42 -1.7(12)
C52 C21 C22 C23 -2.3(12)
C52 C21 C22 N5 -179.6(7)
C52 C53 C54 C55 -0.1(13)
C53 C52 C57 C24 178.4(7)
C53 C52 C57 C56 -1.0(11)
C53 C54 C55 C56 -0.5(13)
C54 C55 C56 C57 0.3(12)
C55 C56 C57 C24 -179.0(7)
C55 C56 C57 C52 0.4(11)
C57 C24 C25 C26 179.8(8)
C57 C52 C53 C54 0.9(12)
C58 C59 C60 C61 1.1(14)
C58 C59 C60 F12 -178.3(8)
C59 C58 C63 C62 0.7(13)
C59 C58 C63 F15 -179.9(8)
C59 C60 C61 C62 1.5(14)
C59 C60 C61 F13 -179.2(8)
C60 C61 C62 C63 -2.9(14)
C60 C61 C62 F14 177.2(9)
C61 C62 C63 C58 1.7(14)
C61 C62 C63 F15 -177.6(8)
C63 C58 C59 C60 -2.1(13)
C63 C58 C59 F11 178.4(8)
N1 C1 C2 C3 -1.1(10)
N1 C1 C27 C26 -5.0(16)
N1 C1 C27 C58 174.6(9)
N1 C4 C5 C6 -178.5(8)
N1 C4 C5 N2 -1.4(15)
N1 Rh4 C8A O8A -109(10)
N2 C5 C6 C7 0.2(9)
N2 C5 C6 C33 -177.8(7)
N2 C8 C9 C10 9.9(14)
N2 C8 C9 C34 -172.1(8)
N3 C10 C11 C12 2.9(9)
N3 C13 C14 C15 -175.0(8)
N3 C13 C14 N4 5.8(15)
N4 C14 C15 C16 -2.0(10)
N4 C14 C15 C45 173.9(7)
N4 C17 C18 C19 -8.2(16)
N4 C17 C18 C46 168.5(9)
N4 C17 C18 C46A 178.7(9)
N5 C19 C20 C21 -3.9(11)
N5 C22 C23 C24 175.5(8)
N5 C22 C23 N6 -2.4(15)
N5 Rh2 C3A O3A -135(7)
N6 C23 C24 C25 0.8(9)
N6 C23 C24 C57 -178.7(7)
N6 C26 C27 C1 -1.8(16)
N6 C26 C27 C58 178.6(8)
N6 Rh4 C8A O8A 177(6)
Rh1 Rh2 C3A O3A 115(7)
C4A Rh2 C3A O3A 38(7)
Rh3 Rh4 C8A O8A -55(11)
C7A Rh4 C8A O8A 67(10)
F1 C35 C36 C37 -179.3(7)
F1 C35 C36 F2 -0.7(11)
F2 C36 C37 C38 -179.5(8)
F2 C36 C37 F3 0.4(13)
F3 C37 C38 C39 -178.9(8)
F3 C37 C38 F4 -0.2(14)
F4 C38 C39 C34 -178.0(8)
F4 C38 C39 F5 -1.1(14)
F6 C47 C48 F7 -0.1(3)
F6 C47 C48 C49 -179.96(15)
F7 C48 C49 F8 0.1(2)
F7 C48 C49 C50 179.98(14)
F8 C49 C50 F9 -0.1(3)
F8 C49 C50 C51 -179.98(17)
F9 C50 C51 F10 0.0(3)
F9 C50 C51 C46 179.99(18)
C46 C18 C19 C20 14.8(16)
C46 C18 C19 N5 -166.9(9)
C46 C47 C48 F7 179.96(16)
C46 C47 C48 C49 0.1(3)
C47 C46 C51 F10 179.97(16)
C47 C46 C51 C50 0.0(3)
C47 C48 C49 F8 179.99(17)
C47 C48 C49 C50 -0.1(3)
C48 C49 C50 F9 -179.95(16)
C48 C49 C50 C51 0.1(3)
C49 C50 C51 F10 179.95(18)
C49 C50 C51 C46 -0.1(3)
C51 C46 C47 F6 -179.98(14)
C51 C46 C47 C48 0.0(3)
F6A C47A C48A F7A 0.0(2)
F6A C47A C48A C49A -179.99(15)
F7A C48A C49A F8A 0.0(2)
F7A C48A C49A C50A 179.99(15)
F8A C49A C50A F9A 0.0(3)
F8A C49A C50A C51A -179.98(15)
F9A C50A C51A F10A 0.0(3)
F9A C50A C51A C46A -179.99(17)
C46A C18 C19 C20 4.4(16)
C46A C18 C19 N5 -177.3(10)
C46A C47A C48A F7A 179.97(15)
C46A C47A C48A C49A 0.0(3)
C47A C46A C51A F10A 179.98(17)
C47A C46A C51A C50A 0.0(3)
C47A C48A C49A F8A 180.00(15)
C47A C48A C49A C50A 0.0(3)
C48A C49A C50A F9A -179.99(17)
C48A C49A C50A C51A 0.0(3)
C49A C50A C51A F10A 179.98(17)
C49A C50A C51A C46A 0.0(3)
C51A C46A C47A F6A -179.99(15)
C51A C46A C47A C48A 0.0(3)
F11 C59 C60 C61 -179.4(8)
F11 C59 C60 F12 1.2(13)
F12 C60 C61 C62 -179.1(9)
F12 C60 C61 F13 0.2(14)
F13 C61 C62 C63 177.9(8)
F13 C61 C62 F14 -2.1(14)
F14 C62 C63 C58 -178.3(8)
F14 C62 C63 F15 2.3(13)
